data_7220737
loop_
_publ_author_name
'Bon, Volodymyr'
'Klein, Nicole'
'Senkovska, Irena'
'Heerwig, Andreas'
'Getzschmann, J\"urgen'
'Wallacher, Dirk'
'Zizak, Ivo'
'Brzhezinskaya, Maria'
'Mueller, Uwe'
'Kaskel, Stefan'

_publ_section_title
;
 Exceptional adsorption-induced cluster and network deformation in the
 flexible metal-organic framework DUT-8(Ni) observed by in situ X-ray
 diffraction and EXAFS.
;
_journal_issue 26
_journal_name_full 'Physical chemistry chemical physics : PCCP'
_journal_page_first 17471
_journal_page_last 17479
_journal_paper_doi 10.1039/c5cp02180d
_journal_volume 17
_journal_year 2015
_chemical_formula_sum 'C48 H78 N2 Ni2 O8'
_chemical_formula_weight 928.50
_chemical_name_common 'DUT-8(Ni) ip1'
_space_group_IT_number 1
_symmetry_cell_setting triclinic
_symmetry_Int_Tables_number 1
_symmetry_space_group_name_Hall 'P 1'
_symmetry_space_group_name_H-M 'P 1'
_audit_creation_date 2014-03-13
_audit_creation_method 'Materials Studio'
_audit_update_record
;
2014-11-14 deposited with the CCDC.
2015-06-09 downloaded from the CCDC.
;
_cell_angle_alpha 101.5443
_cell_angle_beta 92.0654
_cell_angle_gamma 100.5905
_cell_formula_units_Z 1
_cell_length_a 9.4778
_cell_length_b 11.0657
_cell_length_c 12.6936
_cell_volume 1278.465
_diffrn_ambient_temperature 185
_diffrn_detector 'Area detector'
_diffrn_detector_type 'VANTEC 2000 detector (Bruker)'
_diffrn_measurement_method '2 Theta scan'
_diffrn_radiation_monochromator 'silicium monochromator'
_diffrn_radiation_type Synchrotron
_diffrn_radiation_wavelength 1.5406
_diffrn_source Synchrotron
_exptl_crystal_recrystallization_method 'phase transition'
_pd_instr_location
;
KMC-2 beamline HZB (Berlin)
;
_pd_meas_2theta_range_inc 0.020000
_pd_meas_2theta_range_max 50.00000
_pd_meas_2theta_range_min 5.00000
_pd_meas_number_of_points 2250
_pd_meas_scan_method step
_pd_prep_pressure 55
_pd_prep_temperature 185
_pd_proc_2theta_range_inc 0.020000
_pd_proc_2theta_range_max 50.0000
_pd_proc_2theta_range_min 5.0000
_pd_proc_ls_prof_R_factor 11.44
_pd_proc_ls_prof_wR_factor 15.96
_pd_proc_wavelength 1.5406
_pd_spec_mounting 'close cycle He cryostat with Be domes'
_pd_spec_mount_mode transmission
_pd_spec_shape block
_refine_ls_number_parameters 75
_refine_ls_number_restraints 0
_cod_data_source_file c5cp02180d2.cif
_cod_data_source_block DUT-8_IP1
_cod_depositor_comments 'Adding full bibliography for 7220735--7220737.cif.'
_cod_original_sg_symbol_H-M P1
_cod_database_code 7220737

loop_
_symmetry_equiv_pos_as_xyz
x,y,z

loop_
_atom_site_label
_atom_site_type_symbol
_atom_site_fract_x
_atom_site_fract_y
_atom_site_fract_z
_atom_site_U_iso_or_equiv
_atom_site_adp_type
_atom_site_occupancy
Ni1 Ni 0.16762 1.26634 0.45472 0.05000 Uiso 1.00
O2 O 0.17891 1.33750 0.33319 0.05000 Uiso 1.00
O3 O 0.94241 1.32701 0.34025 0.05000 Uiso 1.00
O4 O -0.01729 0.42277 0.57072 0.05000 Uiso 1.00
O5 O -0.15006 1.13530 0.39358 0.05000 Uiso 1.00
N6 N 0.39763 1.27416 0.46495 0.05000 Uiso 1.00
C7 C 0.47585 1.38077 0.55282 0.05000 Uiso 1.00
C8 C 0.43346 1.15698 0.49226 0.05000 Uiso 1.00
C9 C 0.46190 1.28903 0.36587 0.05000 Uiso 1.00
C10 C 1.05472 1.33326 0.28688 0.05000 Uiso 1.00
C11 C 1.02585 1.30700 0.16880 0.05000 Uiso 1.00
C12 C 0.13788 1.30878 0.09943 0.05000 Uiso 1.00
C13 C 0.10805 1.28107 -0.01338 0.05000 Uiso 1.00
C14 C 0.21885 1.27357 0.91693 0.05000 Uiso 1.00
C15 C 0.88354 1.28607 0.12371 0.05000 Uiso 1.00
C16 C 0.10459 0.47049 0.54628 0.05000 Uiso 1.00
C17 C 0.09296 0.59148 0.51038 0.05000 Uiso 1.00
C18 C -0.02274 0.64690 0.53471 0.05000 Uiso 1.00
C19 C -0.03315 0.75185 0.49904 0.05000 Uiso 1.00
C20 C -0.15587 0.80617 0.51735 0.05000 Uiso 1.00
C21 C 0.21003 0.64331 0.46055 0.05000 Uiso 1.00
Ni22 Ni 0.90480 1.27367 0.47709 0.05000 Uiso 1.00
O23 O 0.89928 1.20551 0.59732 0.05000 Uiso 1.00
O24 O 0.13389 1.20893 0.58925 0.05000 Uiso 1.00
O25 O 0.07654 1.11792 0.35972 0.05000 Uiso 1.00
O26 O 0.20942 0.40232 0.54307 0.05000 Uiso 1.00
N27 N 0.68241 1.27989 0.47625 0.05000 Uiso 1.00
C28 C 0.63982 1.38541 0.56091 0.05000 Uiso 1.00
C29 C 0.59511 1.16591 0.49853 0.05000 Uiso 1.00
C30 C 0.62228 1.29490 0.37034 0.05000 Uiso 1.00
C31 C 0.02195 1.20694 0.64311 0.05000 Uiso 1.00
C32 C 0.04759 1.23516 0.76090 0.05000 Uiso 1.00
C33 C 0.93504 1.23866 0.83009 0.05000 Uiso 1.00
C34 C 0.96457 1.26022 0.94254 0.05000 Uiso 1.00
C35 C 0.85347 1.26307 0.01186 0.05000 Uiso 1.00
C36 C 0.18887 1.25014 0.80551 0.05000 Uiso 1.00
C37 C -0.04779 1.08188 0.38866 0.05000 Uiso 1.00
C38 C -0.05467 0.95598 0.42108 0.05000 Uiso 1.00
C39 C 0.06543 0.90795 0.40294 0.05000 Uiso 1.00
C40 C 0.08061 0.80479 0.44328 0.05000 Uiso 1.00
C41 C 0.20049 0.74998 0.42246 0.05000 Uiso 1.00
C42 C -0.16878 0.90868 0.47533 0.05000 Uiso 1.00
H43 H 0.24731 1.32445 0.13339 0.05000 Uiso 1.00
H44 H 0.32876 1.28590 0.94832 0.05000 Uiso 1.00
H45 H 0.79504 1.28629 0.17470 0.05000 Uiso 1.00
H46 H 0.82540 1.22791 0.79666 0.05000 Uiso 1.00
H47 H 0.74303 1.24300 -0.02099 0.05000 Uiso 1.00
H48 H 0.27664 1.24580 0.75412 0.05000 Uiso 1.00
H49 H 0.89144 1.60419 1.58449 0.05000 Uiso 1.00
H50 H 0.75691 1.76471 1.56671 0.05000 Uiso 1.00
H51 H 1.30869 1.59768 1.45250 0.05000 Uiso 1.00
H52 H 1.15169 1.95324 1.35486 0.05000 Uiso 1.00
H53 H 1.28977 1.79176 1.37486 0.05000 Uiso 1.00
H54 H 0.73298 1.95489 1.48321 0.05000 Uiso 1.00
H55 H 0.43175 2.36886 1.63328 0.05000 Uiso 1.00
H56 H 0.45701 2.47402 1.53559 0.05000 Uiso 1.00
H57 H 0.38063 2.07214 1.42730 0.05000 Uiso 1.00
H58 H 0.39154 2.14542 1.57344 0.05000 Uiso 1.00
H59 H 0.43893 2.37910 1.34436 0.05000 Uiso 1.00
H60 H 0.41147 2.20615 1.29831 0.05000 Uiso 1.00
H61 H 0.69802 2.48042 1.54791 0.05000 Uiso 1.00
H62 H 0.67305 2.37467 1.64524 0.05000 Uiso 1.00
H63 H 0.63097 2.15647 1.58271 0.05000 Uiso 1.00
H64 H 0.61484 2.08056 1.43817 0.05000 Uiso 1.00
H65 H 0.64700 2.21735 1.30399 0.05000 Uiso 1.00
H66 H 0.67530 2.38997 1.35428 0.05000 Uiso 1.00
C67 C -0.10482 1.60651 0.08007 0.05000 Uiso 1.00
C68 C 0.03316 1.56942 0.12023 0.05000 Uiso 1.00
H69 H -0.19071 1.51854 0.04524 0.05000 Uiso 1.00
H70 H -0.07699 1.66181 0.01512 0.05000 Uiso 1.00
H71 H -0.14891 1.66664 0.15013 0.05000 Uiso 1.00
H72 H 0.12109 1.65714 0.14604 0.05000 Uiso 1.00
H73 H 0.07039 1.50076 0.05252 0.05000 Uiso 1.00
H74 H 0.01016 1.52292 0.19187 0.05000 Uiso 1.00
C75 C 0.28805 0.08737 0.08651 0.05000 Uiso 1.00
C76 C 0.44379 0.11646 0.05426 0.05000 Uiso 1.00
H77 H 0.20896 0.10218 0.02189 0.05000 Uiso 1.00
H78 H 0.27956 0.15294 0.16585 0.05000 Uiso 1.00
H79 H 0.26034 -0.01456 0.09566 0.05000 Uiso 1.00
H80 H 0.52147 0.11159 0.12328 0.05000 Uiso 1.00
H81 H 0.46741 0.21478 0.03625 0.05000 Uiso 1.00
H82 H 0.45777 0.04455 -0.02064 0.05000 Uiso 1.00
C83 C 0.01783 0.51732 -1.18049 0.05000 Uiso 1.00
C84 C -0.13754 0.45887 -1.22717 0.05000 Uiso 1.00
H85 H 0.09187 0.53071 -1.24851 0.05000 Uiso 1.00
H86 H 0.05660 0.45174 -1.13301 0.05000 Uiso 1.00
H87 H 0.02005 0.61278 -1.12541 0.05000 Uiso 1.00
H88 H -0.20678 0.43648 -1.15934 0.05000 Uiso 1.00
H89 H -0.13798 0.36863 -1.28913 0.05000 Uiso 1.00
H90 H -0.18289 0.52822 -1.26758 0.05000 Uiso 1.00
C91 C 0.21813 0.96637 0.82519 0.05000 Uiso 1.00
C92 C 0.05881 0.97844 0.82271 0.05000 Uiso 1.00
H93 H 0.23774 0.89327 0.75213 0.05000 Uiso 1.00
H94 H 0.24598 0.93577 0.90203 0.05000 Uiso 1.00
H95 H 0.28862 1.06112 0.82325 0.05000 Uiso 1.00
H96 H 0.03889 1.04328 0.90025 0.05000 Uiso 1.00
H97 H -0.01219 0.88164 0.81546 0.05000 Uiso 1.00
H98 H 0.03177 1.01932 0.75060 0.05000 Uiso 1.00
C99 C -0.44757 0.62995 0.76312 0.05000 Uiso 1.00
C100 C -0.42626 0.55907 0.85343 0.05000 Uiso 1.00
H101 H -0.55110 0.58225 0.70994 0.05000 Uiso 1.00
H102 H -0.35186 0.62909 0.71229 0.05000 Uiso 1.00
H103 H -0.45552 0.73098 0.80026 0.05000 Uiso 1.00
H104 H -0.31723 0.60125 0.89967 0.05000 Uiso 1.00
H105 H -0.43051 0.45556 0.81658 0.05000 Uiso 1.00
H106 H -0.51528 0.56793 0.91089 0.05000 Uiso 1.00
C107 C 0.58089 -0.37972 -0.61968 0.05000 Uiso 1.00
C108 C 0.68338 -0.37912 -0.71107 0.05000 Uiso 1.00
H109 H 0.46577 -0.42700 -0.65369 0.05000 Uiso 1.00
H110 H 0.58274 -0.27887 -0.57788 0.05000 Uiso 1.00
H111 H 0.61827 -0.43371 -0.55981 0.05000 Uiso 1.00
H112 H 0.79428 -0.32260 -0.67709 0.05000 Uiso 1.00
H113 H 0.63930 -0.33450 -0.77549 0.05000 Uiso 1.00
H114 H 0.69245 -0.47981 -0.74830 0.05000 Uiso 1.00
C115 C 0.43408 0.94194 0.24887 0.05000 Uiso 1.00
C116 C 0.50945 0.86322 0.31174 0.05000 Uiso 1.00
H117 H 0.31266 0.92371 0.25883 0.05000 Uiso 1.00
H118 H 0.45341 0.91422 0.16056 0.05000 Uiso 1.00
H119 H 0.48038 1.04615 0.28069 0.05000 Uiso 1.00
H120 H 0.62751 0.87435 0.29360 0.05000 Uiso 1.00
H121 H 0.45498 0.75998 0.28629 0.05000 Uiso 1.00
H122 H 0.50165 0.89707 0.40188 0.05000 Uiso 1.00
C123 C -0.54225 0.78769 -0.39565 0.05000 Uiso 1.00
C124 C -0.47200 0.91600 -0.32445 0.05000 Uiso 1.00
H125 H -0.57067 0.79824 -0.48154 0.05000 Uiso 1.00
H126 H -0.64382 0.74975 -0.35894 0.05000 Uiso 1.00
H127 H -0.46426 0.72008 -0.39915 0.05000 Uiso 1.00
H128 H -0.45571 0.90554 -0.23755 0.05000 Uiso 1.00
H129 H -0.54488 0.98653 -0.32829 0.05000 Uiso 1.00
H130 H -0.36338 0.95092 -0.35482 0.05000 Uiso 1.00
C131 C -0.19705 -0.05007 0.14129 0.05000 Uiso 1.00
C132 C -0.31179 -0.14012 0.05891 0.05000 Uiso 1.00
H133 H -0.13115 -0.10570 0.18417 0.05000 Uiso 1.00
H134 H -0.25368 0.00927 0.20272 0.05000 Uiso 1.00
H135 H -0.12138 0.01287 0.09795 0.05000 Uiso 1.00
H136 H -0.38386 -0.08376 0.02383 0.05000 Uiso 1.00
H137 H -0.37982 -0.20998 0.10066 0.05000 Uiso 1.00
H138 H -0.25664 -0.19326 -0.00873 0.05000 Uiso 1.00

loop_
_geom_bond_atom_site_label_1
_geom_bond_atom_site_label_2
_geom_bond_distance
_geom_bond_site_symmetry_2
_ccdc_geom_bond_type
Ni1 O2 1.865 . S
Ni1 N6 2.164 . S
Ni1 O24 1.955 . S
Ni1 O25 1.873 . S
Ni1 O26 1.659 1_565 S
O2 C10 1.285 1_455 A
O3 C10 1.281 . A
O3 Ni22 1.967 . S
O4 C16 1.256 . A
O4 Ni22 1.840 1_445 S
O5 Ni22 1.660 1_455 S
O5 C37 1.222 . A
N6 C7 1.509 . S
N6 C8 1.500 . S
N6 C9 1.443 . S
C7 C28 1.544 . S
C7 H55 1.140 1_544 S
C7 H56 1.140 1_544 S
C8 C29 1.515 . S
C8 H57 1.140 1_544 S
C8 H58 1.140 1_544 S
C9 C30 1.508 . S
C9 H59 1.140 1_544 S
C9 H60 1.140 1_544 S
C10 O2 1.285 1_655 A
C10 C11 1.474 . S
C11 C12 1.404 1_655 A
C11 C15 1.406 . A
C12 C11 1.404 1_455 A
C12 C13 1.410 . A
C12 H43 1.079 . S
C13 C14 1.401 1_554 A
C13 C34 1.412 1_454 A
C14 C13 1.401 1_556 A
C14 C36 1.395 . A
C14 H44 1.076 . S
C15 C35 1.400 . A
C15 H45 1.078 . S
C16 C17 1.519 . S
C16 O26 1.351 . A
C17 C18 1.367 . A
C17 C21 1.386 . A
C18 C19 1.346 . A
C18 H49 1.140 1_444 S
C19 C20 1.410 . A
C19 C40 1.413 . A
C20 C42 1.369 . A
C20 H50 1.140 1_444 S
C21 C41 1.378 . A
C21 H51 1.140 1_444 S
Ni22 O5 1.660 1_655 S
Ni22 O4 1.840 1_665 S
Ni22 O23 1.831 . S
Ni22 N27 2.121 . S
O23 C31 1.277 1_655 A
O24 C31 1.282 . A
O25 C37 1.265 . A
O26 Ni1 1.659 1_545 S
N27 C28 1.544 . S
N27 C29 1.460 . S
N27 C30 1.493 . S
C28 H61 1.140 1_544 S
C28 H62 1.140 1_544 S
C29 H63 1.140 1_544 S
C29 H64 1.140 1_544 S
C30 H65 1.140 1_544 S
C30 H66 1.140 1_544 S
C31 O23 1.277 1_455 A
C31 C32 1.467 . S
C32 C33 1.407 1_455 A
C32 C36 1.403 . A
C33 C32 1.407 1_655 A
C33 C34 1.408 . A
C33 H46 1.085 . S
C34 C13 1.412 1_656 A
C34 C35 1.397 1_556 A
C35 C34 1.397 1_554 A
C35 H47 1.079 . S
C36 H48 1.078 . S
C37 C38 1.521 . S
C38 C39 1.350 . A
C38 C42 1.381 . A
C39 C40 1.369 . A
C39 H52 1.140 1_444 S
C40 C41 1.393 . A
C41 H53 1.140 1_444 S
C42 H54 1.140 1_444 S
H49 C18 1.140 1_666 S
H50 C20 1.140 1_666 S
H51 C21 1.140 1_666 S
H52 C39 1.140 1_666 S
H53 C41 1.140 1_666 S
H54 C42 1.140 1_666 S
H55 C7 1.140 1_566 S
H56 C7 1.140 1_566 S
H57 C8 1.140 1_566 S
H58 C8 1.140 1_566 S
H59 C9 1.140 1_566 S
H60 C9 1.140 1_566 S
H61 C28 1.140 1_566 S
H62 C28 1.140 1_566 S
H63 C29 1.140 1_566 S
H64 C29 1.140 1_566 S
H65 C30 1.140 1_566 S
H66 C30 1.140 1_566 S
C67 C68 1.540 . S
C67 H69 1.147 . S
C67 H70 1.132 . S
C67 H71 1.140 . S
C68 H72 1.140 . S
C68 H73 1.140 . S
C68 H74 1.140 . S
C75 C76 1.540 . S
C75 H77 1.147 . S
C75 H78 1.132 . S
C75 H79 1.140 . S
C76 H80 1.140 . S
C76 H81 1.140 . S
C76 H82 1.140 . S
C83 C84 1.540 . S
C83 H85 1.147 . S
C83 H86 1.132 . S
C83 H87 1.140 . S
C84 H88 1.140 . S
C84 H89 1.140 . S
C84 H90 1.140 . S
C91 C92 1.540 . S
C91 H93 1.147 . S
C91 H94 1.132 . S
C91 H95 1.140 . S
C92 H96 1.140 . S
C92 H97 1.140 . S
C92 H98 1.140 . S
C99 C100 1.540 . S
C99 H101 1.147 . S
C99 H102 1.132 . S
C99 H103 1.140 . S
C100 H104 1.140 . S
C100 H105 1.140 . S
C100 H106 1.140 . S
C107 C108 1.540 . S
C107 H109 1.147 . S
C107 H110 1.132 . S
C107 H111 1.140 . S
C108 H112 1.140 . S
C108 H113 1.140 . S
C108 H114 1.140 . S
C115 C116 1.540 . S
C115 H117 1.147 . S
C115 H118 1.132 . S
C115 H119 1.140 . S
C116 H120 1.140 . S
C116 H121 1.140 . S
C116 H122 1.140 . S
C123 C124 1.540 . S
C123 H125 1.147 . S
C123 H126 1.132 . S
C123 H127 1.140 . S
C124 H128 1.140 . S
C124 H129 1.140 . S
C124 H130 1.140 . S
C131 C132 1.540 . S
C131 H133 1.147 . S
C131 H134 1.132 . S
C131 H135 1.140 . S
C132 H136 1.140 . S
C132 H137 1.140 . S
C132 H138 1.140 . S
